data_4086348
loop_
_publ_author_name
'O, Wylie W. N.'
'Kang, Xiaohui'
'Luo, Yi'
'Hou, Zhaomin'

_publ_section_title
;
 PNP-Ligated Heterometallic Rare-Earth/Ruthenium Hydride Complexes Bearing
 Phosphinophenyl and Phosphinomethyl Bridging Ligands
;
_journal_issue 4
_journal_name_full Organometallics
_journal_page_first 1030
_journal_page_last 1043
_journal_paper_doi 10.1021/om401216v
_journal_volume 33
_journal_year 2014
_chemical_formula_sum 'C55 H71 N O P3 Ru Y'
_chemical_formula_weight 1045.02
_chemical_name_common PNP(iPr)Y(H)Ru(C5Me5)(CH2)(PPh2C6H4HCO)
_chemical_name_systematic
; 
 ? 
;
_space_group_IT_number 2
_symmetry_cell_setting triclinic
_symmetry_space_group_name_Hall '-P 1'
_symmetry_space_group_name_H-M 'P -1'
_atom_sites_solution_hydrogens geom
_atom_sites_solution_primary direct
_atom_sites_solution_secondary difmap
_audit_creation_method SHELXL-97
_cell_angle_alpha 89.331(2)
_cell_angle_beta 76.634(2)
_cell_angle_gamma 87.023(2)
_cell_formula_units_Z 2
_cell_length_a 12.0130(7)
_cell_length_b 13.0591(8)
_cell_length_c 18.1664(11)
_cell_measurement_reflns_used 59415
_cell_measurement_temperature 163(2)
_cell_measurement_theta_max 25.08
_cell_measurement_theta_min 1.86
_cell_volume 2769.0(3)
_computing_cell_refinement 'APEX2 (Bruker, 2013); SAINT (Bruker, 2012)'
_computing_data_collection 'GIS (Bruker)'
_computing_data_reduction 'SAINT (Bruker, 2012); XPREP (Sheldrick, 2013)'
_computing_molecular_graphics 'Ortep-3 for Windows (Farrugia, 1997)'
_computing_publication_material 'WinGX publication routines (Farrugia, 1999)'
_computing_structure_refinement 'SHELXL-97 (Sheldrick, 1997)'
_computing_structure_solution 'SHELXS-97 (Sheldrick, 1990)'
_diffrn_ambient_temperature 163(2)
_diffrn_measured_fraction_theta_full 0.997
_diffrn_measured_fraction_theta_max 0.997
_diffrn_measurement_device_type 'Bruker D8 QUEST diffractometer with a CMOS area detector'
_diffrn_measurement_method 'phi and omega scans'
_diffrn_radiation_monochromator 'doubly curved silicon crystal'
_diffrn_radiation_source 'microfocus sealed tube'
_diffrn_radiation_type MoK\a
_diffrn_radiation_wavelength 0.71073
_diffrn_reflns_av_R_equivalents 0.0572
_diffrn_reflns_av_sigmaI/netI 0.0393
_diffrn_reflns_limit_h_max 14
_diffrn_reflns_limit_h_min -14
_diffrn_reflns_limit_k_max 15
_diffrn_reflns_limit_k_min -15
_diffrn_reflns_limit_l_max 21
_diffrn_reflns_limit_l_min -21
_diffrn_reflns_number 59415
_diffrn_reflns_theta_full 25.08
_diffrn_reflns_theta_max 25.08
_diffrn_reflns_theta_min 1.86
_exptl_absorpt_coefficient_mu 1.437
_exptl_absorpt_correction_T_max 0.9447
_exptl_absorpt_correction_T_min 0.6407
_exptl_absorpt_correction_type multi-scan
_exptl_absorpt_process_details 'Sheldrick, G. M. (2012) SADABS. Bruker AXS Inc., Madison, Wisconsin, USA.'
_exptl_crystal_colour yellow
_exptl_crystal_density_diffrn 1.253
_exptl_crystal_density_method 'not measured'
_exptl_crystal_description plate
_exptl_crystal_F_000 1088
_exptl_crystal_size_max 0.34
_exptl_crystal_size_mid 0.32
_exptl_crystal_size_min 0.04
_platon_squeeze_details
;

Electron density peaks were located during structural refinement. These were believed to be a disordered hexane molecule per unit of the title complex. Several attempts were made to model the solvent molecule but were not successful. 
The SQUEEZE option in PLATON (Spek, 2003) indicated there was a solvent cavity of volume 343.0A^3^ containing approximately 54 electrons. This contribution to the electron density was removed from the observed data uisng the SQUEEZE option in PLATON (Spek, 2003). 

Similar treatments of disordered solvent molecules were carried out by St\"ahler et al. (2001),  Cox et al. (2003), Mohamed et al. (2003) and Athimoolam et al. (2005).
References:

Spek, A. L. (2003). J. Appl. Cryst. 36, 7-13

Athimoolam, S., Kumar, J., Ramakrishnan, V. & Rajaram, R.K. (2005). Acta Cryst. E61, m2014-m2017.

Cox, J.P., Kumarasammy, Y., Nahar, L., Sarkar D.S. & Shoeb, M. (2003). Acta Cryst. E59, o975-o977.

Mohamed, A.A., Krause Bauer, A.J., Bruce, E.A. & Bruce M.R.M. (2003). Acta Cryst. C59, m84-m86.

St\"ahler, R., N\"ather, C. & Bensch, W. (2001). Acta Cryst. C57, 26-27.
;
_refine_diff_density_max 1.058
_refine_diff_density_min -0.416
_refine_diff_density_rms 0.087
_refine_ls_extinction_method none
_refine_ls_goodness_of_fit_ref 1.048
_refine_ls_hydrogen_treatment mixed
_refine_ls_matrix_type full
_refine_ls_number_parameters 578
_refine_ls_number_reflns 9823
_refine_ls_number_restraints 0
_refine_ls_restrained_S_all 1.048
_refine_ls_R_factor_all 0.0460
_refine_ls_R_factor_gt 0.0377
_refine_ls_shift/su_max 0.001
_refine_ls_shift/su_mean 0.000
_refine_ls_structure_factor_coef Fsqd
_refine_ls_weighting_details 'calc w=1/[\s^2^(Fo^2^)+(0.0395P)^2^+3.0412P] where P=(Fo^2^+2Fc^2^)/3'
_refine_ls_weighting_scheme calc
_refine_ls_wR_factor_gt 0.0843
_refine_ls_wR_factor_ref 0.0873
_reflns_number_gt 8515
_reflns_number_total 9823
_reflns_threshold_expression >2sigma(I)
_cod_data_source_file om401216v_si_002.cif
_cod_data_source_block 3a-Y
_cod_depositor_comments
;
The following automatic conversions were performed:

'_symmetry_cell_setting' value 'Triclinic' changed to 'triclinic'
according to the built-in table from CIF Core dictionary named
'cif_core.dic' version 2.4.1 from 2010-06-29.

'_exptl_crystal_density_meas' value 'not measured' was changed to '?'
- the value is perceived as not measured.

Automatic conversion script
Id: cif_fix_values 4093 2015-10-18 17:28:56Z antanas 
;
_cod_original_sg_symbol_H-M P-1
_cod_database_code 4086348

loop_
_symmetry_equiv_pos_as_xyz
'x, y, z'
'-x, -y, -z'

loop_
_atom_site_label
_atom_site_type_symbol
_atom_site_fract_x
_atom_site_fract_y
_atom_site_fract_z
_atom_site_U_iso_or_equiv
_atom_site_adp_type
_atom_site_occupancy
_atom_site_symmetry_multiplicity
_atom_site_calc_flag
_atom_site_refinement_flags
_atom_site_disorder_assembly
_atom_site_disorder_group
C1 C 0.9256(2) 0.5880(2) 0.35773(16) 0.0183(6) Uani 1 1 d . . .
H1 H 0.9393 0.5307 0.3921 0.022 Uiso 1 1 calc R . .
C2 C 0.5752(3) 0.5276(3) 0.33926(19) 0.0303(8) Uani 1 1 d . . .
H2A H 0.6380 0.4859 0.3076 0.045 Uiso 1 1 calc R . .
H2B H 0.5545 0.5860 0.3099 0.045 Uiso 1 1 calc R . .
H2C H 0.5086 0.4858 0.3563 0.045 Uiso 1 1 calc R . .
C3 C 0.4819(3) 0.7343(3) 0.4276(2) 0.0293(8) Uani 1 1 d . . .
H3A H 0.4058 0.7061 0.4386 0.044 Uiso 1 1 calc R . .
H3B H 0.5060 0.7492 0.3735 0.044 Uiso 1 1 calc R . .
H3C H 0.4791 0.7976 0.4566 0.044 Uiso 1 1 calc R . .
C4 C 0.5708(3) 0.7309(3) 0.58111(18) 0.0292(8) Uani 1 1 d . . .
H4A H 0.5495 0.7975 0.5614 0.044 Uiso 1 1 calc R . .
H4B H 0.6345 0.7386 0.6056 0.044 Uiso 1 1 calc R . .
H4C H 0.5049 0.7058 0.6180 0.044 Uiso 1 1 calc R . .
C5 C 0.7301(3) 0.5253(3) 0.5811(2) 0.0357(9) Uani 1 1 d . . .
H5A H 0.6815 0.4742 0.6106 0.054 Uiso 1 1 calc R . .
H5B H 0.7358 0.5829 0.6139 0.054 Uiso 1 1 calc R . .
H5C H 0.8067 0.4940 0.5604 0.054 Uiso 1 1 calc R . .
C6 C 0.7390(3) 0.4049(2) 0.4286(2) 0.0336(8) Uani 1 1 d . . .
H6A H 0.7879 0.3860 0.4634 0.050 Uiso 1 1 calc R . .
H6B H 0.7860 0.4072 0.3768 0.050 Uiso 1 1 calc R . .
H6C H 0.6810 0.3540 0.4316 0.050 Uiso 1 1 calc R . .
C7 C 0.6128(2) 0.5660(2) 0.40681(17) 0.0197(7) Uani 1 1 d . . .
C8 C 0.5663(2) 0.6573(2) 0.44958(17) 0.0194(6) Uani 1 1 d . . .
C9 C 0.6068(2) 0.6556(2) 0.51701(16) 0.0201(7) Uani 1 1 d . . .
C10 C 0.6784(2) 0.5633(2) 0.51733(17) 0.0220(7) Uani 1 1 d . . .
C11 C 0.6806(2) 0.5091(2) 0.44991(18) 0.0213(7) Uani 1 1 d . . .
C12 C 1.0253(2) 0.6549(2) 0.35383(16) 0.0188(6) Uani 1 1 d . . .
C13 C 1.0154(2) 0.7393(2) 0.40222(16) 0.0188(6) Uani 1 1 d . . .
C14 C 1.1123(3) 0.7918(3) 0.40695(18) 0.0244(7) Uani 1 1 d . . .
H14 H 1.1060 0.8447 0.4433 0.029 Uiso 1 1 calc R . .
C15 C 1.2165(3) 0.7668(3) 0.35879(19) 0.0292(8) Uani 1 1 d . . .
H15 H 1.2820 0.8031 0.3614 0.035 Uiso 1 1 calc R . .
C16 C 1.2256(3) 0.6882(3) 0.30647(19) 0.0297(8) Uani 1 1 d . . .
H16 H 1.2967 0.6730 0.2717 0.036 Uiso 1 1 calc R . .
C17 C 1.1319(3) 0.6323(2) 0.30469(18) 0.0240(7) Uani 1 1 d . . .
H17 H 1.1398 0.5775 0.2696 0.029 Uiso 1 1 calc R . .
C18 C 0.8338(3) 0.9071(2) 0.43559(16) 0.0203(7) Uani 1 1 d . . .
C19 C 0.7189(3) 0.9329(3) 0.4383(2) 0.0308(8) Uani 1 1 d . . .
H19 H 0.6650 0.8809 0.4472 0.037 Uiso 1 1 calc R . .
C20 C 0.6822(3) 1.0333(3) 0.4281(2) 0.0403(9) Uani 1 1 d . . .
H20 H 0.6034 1.0499 0.4310 0.048 Uiso 1 1 calc R . .
C21 C 0.7605(3) 1.1092(3) 0.4136(2) 0.0368(9) Uani 1 1 d . . .
H21 H 0.7356 1.1781 0.4063 0.044 Uiso 1 1 calc R . .
C22 C 0.8743(3) 1.0848(3) 0.40987(19) 0.0336(8) Uani 1 1 d . . .
H22 H 0.9282 1.1367 0.3992 0.040 Uiso 1 1 calc R . .
C23 C 0.9108(3) 0.9845(2) 0.42169(18) 0.0269(7) Uani 1 1 d . . .
H23 H 0.9894 0.9688 0.4202 0.032 Uiso 1 1 calc R . .
C24 C 0.8792(2) 0.7755(2) 0.55197(17) 0.0197(7) Uani 1 1 d . . .
C25 C 0.8272(3) 0.8542(3) 0.60145(18) 0.0261(7) Uani 1 1 d . . .
H25 H 0.7904 0.9117 0.5828 0.031 Uiso 1 1 calc R . .
C26 C 0.8287(3) 0.8492(3) 0.67726(19) 0.0341(8) Uani 1 1 d . . .
H26 H 0.7928 0.9031 0.7104 0.041 Uiso 1 1 calc R . .
C27 C 0.8823(3) 0.7660(3) 0.7053(2) 0.0350(9) Uani 1 1 d . . .
H27 H 0.8829 0.7629 0.7575 0.042 Uiso 1 1 calc R . .
C28 C 0.9352(3) 0.6872(3) 0.65703(18) 0.0279(7) Uani 1 1 d . . .
H28 H 0.9720 0.6299 0.6760 0.034 Uiso 1 1 calc R . .
C29 C 0.9339(3) 0.6928(2) 0.58109(18) 0.0239(7) Uani 1 1 d . . .
H29 H 0.9711 0.6392 0.5480 0.029 Uiso 1 1 calc R . .
C30 C 0.6506(3) 0.7580(2) 0.18303(17) 0.0219(7) Uani 1 1 d . . .
C31 C 0.5319(3) 0.7737(3) 0.19366(19) 0.0294(8) Uani 1 1 d . . .
H31 H 0.4887 0.7222 0.1787 0.035 Uiso 1 1 calc R . .
C32 C 0.4766(3) 0.8637(3) 0.22584(19) 0.0330(8) Uani 1 1 d . . .
H32 H 0.3962 0.8736 0.2313 0.040 Uiso 1 1 calc R . .
C33 C 0.5365(3) 0.9398(3) 0.2503(2) 0.0327(8) Uani 1 1 d . . .
C34 C 0.6543(3) 0.9257(3) 0.23866(19) 0.0285(8) Uani 1 1 d . . .
H34 H 0.6964 0.9770 0.2550 0.034 Uiso 1 1 calc R . .
C35 C 0.7129(3) 0.8372(2) 0.20317(17) 0.0208(7) Uani 1 1 d . . .
C36 C 0.4740(3) 1.0351(3) 0.2897(3) 0.0530(11) Uani 1 1 d . . .
H36A H 0.4261 1.0676 0.2582 0.080 Uiso 1 1 calc R . .
H36B H 0.5300 1.0832 0.2978 0.080 Uiso 1 1 calc R . .
H36C H 0.4256 1.0160 0.3386 0.080 Uiso 1 1 calc R . .
C37 C 0.6923(3) 0.6137(3) 0.09706(17) 0.0229(7) Uani 1 1 d . . .
C38 C 0.7232(3) 0.5083(2) 0.08578(17) 0.0228(7) Uani 1 1 d . . .
C39 C 0.7112(3) 0.4594(3) 0.02054(18) 0.0295(8) Uani 1 1 d . . .
H39 H 0.7328 0.3884 0.0143 0.035 Uiso 1 1 calc R . .
C40 C 0.6692(3) 0.5098(3) -0.03565(18) 0.0325(8) Uani 1 1 d . . .
C41 C 0.6402(3) 0.6136(3) -0.02487(19) 0.0346(9) Uani 1 1 d . . .
H41 H 0.6118 0.6506 -0.0626 0.042 Uiso 1 1 calc R . .
C42 C 0.6512(3) 0.6649(3) 0.03874(19) 0.0306(8) Uani 1 1 d . . .
H42 H 0.6307 0.7361 0.0436 0.037 Uiso 1 1 calc R . .
C43 C 0.6555(4) 0.4545(4) -0.1058(2) 0.0496(11) Uani 1 1 d . . .
H43A H 0.6986 0.3882 -0.1103 0.074 Uiso 1 1 calc R . .
H43B H 0.6848 0.4962 -0.1507 0.074 Uiso 1 1 calc R . .
H43C H 0.5742 0.4435 -0.1018 0.074 Uiso 1 1 calc R . .
C44 C 1.0477(3) 0.8948(3) 0.2316(2) 0.0326(8) Uani 1 1 d . . .
H44A H 1.1009 0.8893 0.1818 0.049 Uiso 1 1 calc R . .
H44B H 1.0487 0.8293 0.2583 0.049 Uiso 1 1 calc R . .
H44C H 1.0710 0.9488 0.2610 0.049 Uiso 1 1 calc R . .
C45 C 0.9232(3) 1.0245(3) 0.1808(2) 0.0361(9) Uani 1 1 d . . .
H45A H 0.9415 1.0790 0.2121 0.054 Uiso 1 1 calc R . .
H45B H 0.8464 1.0389 0.1721 0.054 Uiso 1 1 calc R . .
H45C H 0.9794 1.0216 0.1322 0.054 Uiso 1 1 calc R . .
C46 C 0.9268(3) 0.9214(2) 0.22157(19) 0.0253(7) Uani 1 1 d . . .
H46 H 0.8784 0.9328 0.2738 0.030 Uiso 1 1 calc R . .
C47 C 1.0413(3) 0.8048(3) 0.0511(2) 0.0384(9) Uani 1 1 d . . .
H47A H 1.0626 0.7904 -0.0033 0.058 Uiso 1 1 calc R . .
H47B H 1.0738 0.7500 0.0783 0.058 Uiso 1 1 calc R . .
H47C H 1.0712 0.8704 0.0610 0.058 Uiso 1 1 calc R . .
C48 C 0.8560(3) 0.8949(3) 0.0376(2) 0.0421(10) Uani 1 1 d . . .
H48A H 0.8876 0.9607 0.0450 0.063 Uiso 1 1 calc R . .
H48B H 0.7730 0.8989 0.0585 0.063 Uiso 1 1 calc R . .
H48C H 0.8719 0.8794 -0.0165 0.063 Uiso 1 1 calc R . .
C49 C 0.9112(3) 0.8104(3) 0.07813(18) 0.0280(7) Uani 1 1 d . . .
H49 H 0.8854 0.7445 0.0619 0.034 Uiso 1 1 calc R . .
C50 C 0.7320(3) 0.2623(3) 0.2419(2) 0.0409(9) Uani 1 1 d . . .
H50A H 0.6890 0.2991 0.2872 0.061 Uiso 1 1 calc R . .
H50B H 0.8140 0.2603 0.2411 0.061 Uiso 1 1 calc R . .
H50C H 0.7065 0.1921 0.2428 0.061 Uiso 1 1 calc R . .
C51 C 0.5823(3) 0.3325(3) 0.1770(2) 0.0476(10) Uani 1 1 d . . .
H51A H 0.5467 0.2664 0.1876 0.071 Uiso 1 1 calc R . .
H51B H 0.5689 0.3599 0.1291 0.071 Uiso 1 1 calc R . .
H51C H 0.5486 0.3807 0.2180 0.071 Uiso 1 1 calc R . .
C52 C 0.7111(3) 0.3176(3) 0.17105(19) 0.0324(8) Uani 1 1 d . . .
H52 H 0.7450 0.2734 0.1261 0.039 Uiso 1 1 calc R . .
C53 C 0.9970(3) 0.3318(3) 0.1423(2) 0.0431(10) Uani 1 1 d . . .
H53A H 1.0770 0.3254 0.1138 0.065 Uiso 1 1 calc R . .
H53B H 0.9622 0.2655 0.1431 0.065 Uiso 1 1 calc R . .
H53C H 0.9942 0.3533 0.1942 0.065 Uiso 1 1 calc R . .
C54 C 0.9937(3) 0.5118(3) 0.09416(19) 0.0330(8) Uani 1 1 d . . .
H54A H 1.0060 0.5337 0.1429 0.050 Uiso 1 1 calc R . .
H54B H 0.9472 0.5648 0.0747 0.050 Uiso 1 1 calc R . .
H54C H 1.0678 0.5010 0.0581 0.050 Uiso 1 1 calc R . .
C55 C 0.9312(3) 0.4116(3) 0.10454(17) 0.0262(7) Uani 1 1 d . . .
H55 H 0.9287 0.3854 0.0535 0.031 Uiso 1 1 calc R . .
O1 O 0.93625(17) 0.53823(16) 0.28573(11) 0.0217(5) Uani 1 1 d . . .
P1 P 0.86840(6) 0.77042(6) 0.45286(4) 0.01629(17) Uani 1 1 d . . .
P2 P 0.86807(7) 0.81045(6) 0.18378(4) 0.01936(17) Uani 1 1 d . . .
P3 P 0.78214(7) 0.44194(6) 0.15821(4) 0.02142(18) Uani 1 1 d . . .
Y1 Y 0.79836(2) 0.61862(2) 0.259951(16) 0.01739(8) Uani 1 1 d . . .
Ru1 Ru 0.755911(19) 0.659204(17) 0.416406(13) 0.01423(7) Uani 1 1 d . . .
N1 N 0.7094(2) 0.66304(19) 0.16043(14) 0.0214(6) Uani 1 1 d . . .
HRU H 0.762(2) 0.744(2) 0.3463(16) 0.018(8) Uiso 1 1 d . . .

loop_
_atom_site_aniso_label
_atom_site_aniso_U_11
_atom_site_aniso_U_22
_atom_site_aniso_U_33
_atom_site_aniso_U_23
_atom_site_aniso_U_13
_atom_site_aniso_U_12
C1 0.0175(15) 0.0171(16) 0.0197(15) 0.0013(12) -0.0044(12) 0.0039(12)
C2 0.0263(18) 0.035(2) 0.0289(18) -0.0040(15) -0.0020(14) -0.0140(15)
C3 0.0197(17) 0.030(2) 0.037(2) 0.0054(15) -0.0061(14) 0.0033(14)
C4 0.0293(18) 0.033(2) 0.0224(17) -0.0046(15) 0.0010(14) -0.0079(15)
C5 0.0275(19) 0.044(2) 0.036(2) 0.0209(17) -0.0078(16) -0.0083(16)
C6 0.0310(19) 0.0166(18) 0.048(2) 0.0014(16) 0.0015(16) -0.0030(14)
C7 0.0154(15) 0.0191(17) 0.0223(16) -0.0023(13) 0.0016(12) -0.0058(12)
C8 0.0132(15) 0.0207(17) 0.0223(16) 0.0022(13) 0.0002(12) -0.0020(12)
C9 0.0150(15) 0.0237(17) 0.0186(15) 0.0020(13) 0.0029(12) -0.0053(12)
C10 0.0184(16) 0.0212(17) 0.0257(17) 0.0075(13) -0.0031(13) -0.0054(13)
C11 0.0144(15) 0.0141(16) 0.0314(18) 0.0033(13) 0.0038(13) -0.0048(12)
C12 0.0185(15) 0.0204(17) 0.0182(15) 0.0061(13) -0.0065(12) 0.0024(12)
C13 0.0169(15) 0.0202(16) 0.0198(15) 0.0049(13) -0.0052(12) -0.0017(12)
C14 0.0222(17) 0.0266(18) 0.0271(17) 0.0029(14) -0.0105(14) -0.0041(13)
C15 0.0160(16) 0.036(2) 0.038(2) 0.0122(16) -0.0107(14) -0.0072(14)
C16 0.0169(16) 0.036(2) 0.0335(19) 0.0102(16) -0.0016(14) 0.0032(14)
C17 0.0209(16) 0.0228(18) 0.0265(17) 0.0029(14) -0.0030(13) 0.0043(13)
C18 0.0266(17) 0.0167(16) 0.0184(15) -0.0021(12) -0.0068(13) -0.0002(13)
C19 0.0300(18) 0.0184(18) 0.045(2) 0.0017(15) -0.0118(16) -0.0022(14)
C20 0.038(2) 0.023(2) 0.063(3) -0.0021(18) -0.0203(19) 0.0082(16)
C21 0.057(2) 0.0149(18) 0.041(2) -0.0012(15) -0.0182(18) 0.0060(16)
C22 0.051(2) 0.0180(18) 0.034(2) -0.0001(15) -0.0145(17) -0.0103(16)
C23 0.0316(18) 0.0196(18) 0.0309(18) -0.0015(14) -0.0091(15) -0.0058(14)
C24 0.0172(15) 0.0222(17) 0.0206(16) 0.0005(13) -0.0057(12) -0.0035(12)
C25 0.0239(17) 0.0276(19) 0.0275(18) -0.0037(14) -0.0088(14) 0.0055(14)
C26 0.0331(19) 0.041(2) 0.0285(19) -0.0109(16) -0.0093(15) 0.0099(16)
C27 0.033(2) 0.049(2) 0.0240(18) -0.0037(16) -0.0115(15) 0.0050(17)
C28 0.0316(18) 0.0264(19) 0.0272(18) 0.0031(14) -0.0103(15) 0.0004(14)
C29 0.0231(16) 0.0211(17) 0.0264(17) -0.0022(14) -0.0039(13) 0.0002(13)
C30 0.0265(17) 0.0203(17) 0.0185(16) 0.0033(13) -0.0049(13) 0.0009(13)
C31 0.0228(17) 0.033(2) 0.0337(19) 0.0057(15) -0.0089(15) -0.0044(14)
C32 0.0206(17) 0.041(2) 0.035(2) 0.0045(17) -0.0030(15) 0.0024(15)
C33 0.0302(19) 0.028(2) 0.036(2) -0.0013(15) -0.0003(15) 0.0072(15)
C34 0.0275(18) 0.0214(18) 0.0346(19) -0.0027(15) -0.0028(15) -0.0005(14)
C35 0.0226(16) 0.0202(17) 0.0188(16) 0.0034(13) -0.0036(13) 0.0007(13)
C36 0.038(2) 0.041(3) 0.074(3) -0.019(2) -0.002(2) 0.0129(19)
C37 0.0188(16) 0.0293(19) 0.0213(16) -0.0002(14) -0.0055(13) -0.0038(13)
C38 0.0208(16) 0.0280(19) 0.0198(16) 0.0003(13) -0.0043(13) -0.0044(13)
C39 0.0270(18) 0.033(2) 0.0284(18) -0.0064(15) -0.0048(14) -0.0046(15)
C40 0.0245(18) 0.050(2) 0.0232(18) -0.0057(16) -0.0056(14) -0.0053(16)
C41 0.035(2) 0.047(2) 0.0245(18) 0.0048(16) -0.0128(15) 0.0007(17)
C42 0.0298(18) 0.033(2) 0.0312(19) 0.0031(15) -0.0128(15) 0.0004(15)
C43 0.054(3) 0.068(3) 0.031(2) -0.014(2) -0.0160(19) -0.003(2)
C44 0.0319(19) 0.032(2) 0.036(2) 0.0035(16) -0.0102(16) -0.0103(15)
C45 0.039(2) 0.0201(19) 0.049(2) 0.0052(16) -0.0084(17) -0.0056(15)
C46 0.0279(17) 0.0178(17) 0.0301(18) 0.0007(14) -0.0061(14) -0.0037(13)
C47 0.041(2) 0.040(2) 0.0288(19) -0.0060(16) 0.0049(16) -0.0041(17)
C48 0.053(2) 0.045(2) 0.029(2) 0.0124(17) -0.0105(18) -0.0047(19)
C49 0.0344(19) 0.0270(19) 0.0216(17) 0.0027(14) -0.0042(14) -0.0040(15)
C50 0.055(2) 0.0210(19) 0.040(2) 0.0047(16) 0.0017(18) -0.0014(17)
C51 0.046(2) 0.049(3) 0.048(2) 0.001(2) -0.0070(19) -0.026(2)
C52 0.046(2) 0.0215(18) 0.0265(18) -0.0039(14) -0.0003(16) -0.0096(15)
C53 0.042(2) 0.051(3) 0.033(2) 0.0067(18) -0.0044(17) 0.0147(19)
C54 0.0285(19) 0.044(2) 0.0242(18) -0.0003(16) 0.0005(14) -0.0063(16)
C55 0.0296(18) 0.0302(19) 0.0173(16) -0.0013(14) -0.0037(13) 0.0040(14)
O1 0.0237(11) 0.0223(12) 0.0179(11) -0.0057(9) -0.0032(9) 0.0045(9)
P1 0.0167(4) 0.0138(4) 0.0183(4) 0.0002(3) -0.0039(3) -0.0002(3)
P2 0.0210(4) 0.0157(4) 0.0204(4) 0.0021(3) -0.0028(3) -0.0013(3)
P3 0.0258(4) 0.0189(4) 0.0189(4) -0.0013(3) -0.0035(3) -0.0022(3)
Y1 0.02084(16) 0.01469(16) 0.01655(16) 0.00061(12) -0.00398(12) -0.00166(12)
Ru1 0.01401(12) 0.01184(13) 0.01601(13) 0.00117(9) -0.00187(9) -0.00042(9)
N1 0.0253(14) 0.0181(14) 0.0229(14) 0.0002(11) -0.0098(11) -0.0017(11)

loop_
_atom_type_symbol
_atom_type_description
_atom_type_scat_dispersion_real
_atom_type_scat_dispersion_imag
_atom_type_scat_source
C C 0.0033 0.0016 'International Tables Vol C Tables 4.2.6.8 and 6.1.1.4'
H H 0.0000 0.0000 'International Tables Vol C Tables 4.2.6.8 and 6.1.1.4'
O O 0.0106 0.0060 'International Tables Vol C Tables 4.2.6.8 and 6.1.1.4'
P P 0.1023 0.0942 'International Tables Vol C Tables 4.2.6.8 and 6.1.1.4'
Y Y -2.7962 3.5667 'International Tables Vol C Tables 4.2.6.8 and 6.1.1.4'
Ru Ru -1.2594 0.8363 'International Tables Vol C Tables 4.2.6.8 and 6.1.1.4'
N N 0.0061 0.0033 'International Tables Vol C Tables 4.2.6.8 and 6.1.1.4'

loop_
_geom_angle_atom_site_label_1
_geom_angle_atom_site_label_2
_geom_angle_atom_site_label_3
_geom_angle
_geom_angle_site_symmetry_1
_geom_angle_site_symmetry_3
O1 C1 C12 109.7(2) . .
O1 C1 Ru1 118.97(18) . .
C12 C1 Ru1 114.62(19) . .
O1 C1 Y1 51.67(12) . .
C12 C1 Y1 118.61(19) . .
Ru1 C1 Y1 70.74(8) . .
C11 C7 C8 107.2(3) . .
C11 C7 C2 126.1(3) . .
C8 C7 C2 125.4(3) . .
C11 C7 Ru1 72.00(17) . .
C8 C7 Ru1 71.71(16) . .
C2 C7 Ru1 131.8(2) . .
C9 C8 C7 107.9(3) . .
C9 C8 C3 127.3(3) . .
C7 C8 C3 124.6(3) . .
C9 C8 Ru1 72.50(16) . .
C7 C8 Ru1 70.10(16) . .
C3 C8 Ru1 126.8(2) . .
C8 C9 C10 108.5(3) . .
C8 C9 C4 125.6(3) . .
C10 C9 C4 125.6(3) . .
C8 C9 Ru1 70.45(16) . .
C10 C9 Ru1 71.54(16) . .
C4 C9 Ru1 128.9(2) . .
C11 C10 C9 107.4(3) . .
C11 C10 C5 125.8(3) . .
C9 C10 C5 126.5(3) . .
C11 C10 Ru1 70.34(17) . .
C9 C10 Ru1 71.02(16) . .
C5 C10 Ru1 129.1(2) . .
C10 C11 C7 109.1(3) . .
C10 C11 C6 125.8(3) . .
C7 C11 C6 125.0(3) . .
C10 C11 Ru1 72.75(17) . .
C7 C11 Ru1 70.20(16) . .
C6 C11 Ru1 125.9(2) . .
C17 C12 C13 117.9(3) . .
C17 C12 C1 121.5(3) . .
C13 C12 C1 120.6(3) . .
C12 C13 C14 120.6(3) . .
C12 C13 P1 113.0(2) . .
C14 C13 P1 126.4(2) . .
C15 C14 C13 120.0(3) . .
C14 C15 C16 119.8(3) . .
C17 C16 C15 120.3(3) . .
C16 C17 C12 121.1(3) . .
C23 C18 C19 118.2(3) . .
C23 C18 P1 126.0(2) . .
C19 C18 P1 115.8(2) . .
C20 C19 C18 121.0(3) . .
C21 C20 C19 119.9(3) . .
C22 C21 C20 119.8(3) . .
C21 C22 C23 120.3(3) . .
C18 C23 C22 120.7(3) . .
C25 C24 C29 118.1(3) . .
C25 C24 P1 123.1(2) . .
C29 C24 P1 118.6(2) . .
C26 C25 C24 120.6(3) . .
C25 C26 C27 120.5(3) . .
C26 C27 C28 119.9(3) . .
C29 C28 C27 119.5(3) . .
C28 C29 C24 121.4(3) . .
C31 C30 C35 118.4(3) . .
C31 C30 N1 123.1(3) . .
C35 C30 N1 118.1(3) . .
C31 C30 Y1 132.5(2) . .
C35 C30 Y1 84.87(18) . .
N1 C30 Y1 48.98(14) . .
C32 C31 C30 120.6(3) . .
C31 C32 C33 121.3(3) . .
C34 C33 C32 118.3(3) . .
C34 C33 C36 120.9(3) . .
C32 C33 C36 120.8(3) . .
C33 C34 C35 121.4(3) . .
C34 C35 C30 119.7(3) . .
C34 C35 P2 125.5(2) . .
C30 C35 P2 114.8(2) . .
N1 C37 C38 120.0(3) . .
N1 C37 C42 123.5(3) . .
C38 C37 C42 116.4(3) . .
C39 C38 C37 120.3(3) . .
C39 C38 P3 122.4(3) . .
C37 C38 P3 117.3(2) . .
C40 C39 C38 122.8(3) . .
C39 C40 C41 116.8(3) . .
C39 C40 C43 121.8(3) . .
C41 C40 C43 121.4(3) . .
C42 C41 C40 122.2(3) . .
C41 C42 C37 121.5(3) . .
C44 C46 C45 110.2(3) . .
C44 C46 P2 110.8(2) . .
C45 C46 P2 117.9(2) . .
C47 C49 C48 111.7(3) . .
C47 C49 P2 110.5(2) . .
C48 C49 P2 116.6(2) . .
C51 C52 C50 109.5(3) . .
C51 C52 P3 111.6(3) . .
C50 C52 P3 110.6(2) . .
C53 C55 C54 109.8(3) . .
C53 C55 P3 114.2(2) . .
C54 C55 P3 107.5(2) . .
C1 O1 Y1 94.93(15) . .
C13 P1 C24 103.02(13) . .
C13 P1 C18 108.29(14) . .
C24 P1 C18 100.75(14) . .
C13 P1 Ru1 107.93(10) . .
C24 P1 Ru1 120.56(10) . .
C18 P1 Ru1 115.17(10) . .
C35 P2 C46 105.84(14) . .
C35 P2 C49 103.03(14) . .
C46 P2 C49 109.92(15) . .
C35 P2 Y1 82.14(10) . .
C46 P2 Y1 128.13(11) . .
C49 P2 Y1 118.05(11) . .
C38 P3 C55 100.61(14) . .
C38 P3 C52 104.33(15) . .
C55 P3 C52 105.81(16) . .
C38 P3 Y1 100.73(11) . .
C55 P3 Y1 105.23(11) . .
C52 P3 Y1 135.23(11) . .
O1 Y1 N1 143.58(8) . .
O1 Y1 C1 33.39(8) . .
N1 Y1 C1 170.17(9) . .
O1 Y1 Ru1 80.03(5) . .
N1 Y1 Ru1 136.39(6) . .
C1 Y1 Ru1 48.30(6) . .
O1 Y1 P2 110.81(6) . .
N1 Y1 P2 65.23(6) . .
C1 Y1 P2 105.91(7) . .
Ru1 Y1 P2 106.161(19) . .
O1 Y1 P3 86.98(6) . .
N1 Y1 P3 65.84(6) . .
C1 Y1 P3 117.27(7) . .
Ru1 Y1 P3 137.990(19) . .
P2 Y1 P3 115.79(2) . .
O1 Y1 C30 162.86(8) . .
N1 Y1 C30 26.88(8) . .
C1 Y1 C30 151.02(9) . .
Ru1 Y1 C30 111.63(6) . .
P2 Y1 C30 54.83(6) . .
P3 Y1 C30 91.62(6) . .
C7 Ru1 C8 38.19(11) . .
C7 Ru1 C11 37.80(11) . .
C8 Ru1 C11 62.86(11) . .
C7 Ru1 C1 112.47(11) . .
C8 Ru1 C1 150.66(11) . .
C11 Ru1 C1 93.52(11) . .
C7 Ru1 P1 164.94(8) . .
C8 Ru1 P1 127.71(8) . .
C11 Ru1 P1 140.28(9) . .
C1 Ru1 P1 81.49(8) . .
C7 Ru1 C9 62.80(11) . .
C8 Ru1 C9 37.04(11) . .
C11 Ru1 C9 62.11(11) . .
C1 Ru1 C9 146.74(11) . .
P1 Ru1 C9 102.52(8) . .
C7 Ru1 C10 62.83(11) . .
C8 Ru1 C10 62.57(11) . .
C11 Ru1 C10 36.90(11) . .
C1 Ru1 C10 109.60(11) . .
P1 Ru1 C10 108.12(8) . .
C9 Ru1 C10 37.44(11) . .
C7 Ru1 Y1 76.67(8) . .
C8 Ru1 Y1 101.38(8) . .
C11 Ru1 Y1 94.14(8) . .
C1 Ru1 Y1 60.97(7) . .
P1 Ru1 Y1 116.55(2) . .
C9 Ru1 Y1 137.26(8) . .
C10 Ru1 Y1 131.04(8) . .
C37 N1 C30 119.6(2) . .
C37 N1 Y1 135.6(2) . .
C30 N1 Y1 104.14(18) . .

loop_
_geom_bond_atom_site_label_1
_geom_bond_atom_site_label_2
_geom_bond_distance
_geom_bond_site_symmetry_2
C1 O1 1.443(3) .
C1 C12 1.507(4) .
C1 Ru1 2.231(3) .
C1 Y1 2.612(3) .
C2 C7 1.502(4) .
C3 C8 1.506(4) .
C4 C9 1.504(4) .
C5 C10 1.504(4) .
C6 C11 1.510(4) .
C7 C11 1.432(4) .
C7 C8 1.445(4) .
C7 Ru1 2.198(3) .
C8 C9 1.419(4) .
C8 Ru1 2.219(3) .
C9 C10 1.444(4) .
C9 Ru1 2.246(3) .
C10 C11 1.416(4) .
C10 Ru1 2.253(3) .
C11 Ru1 2.221(3) .
C12 C17 1.401(4) .
C12 C13 1.401(4) .
C13 C14 1.401(4) .
C13 P1 1.820(3) .
C14 C15 1.378(5) .
C15 C16 1.389(5) .
C16 C17 1.381(5) .
C18 C23 1.387(4) .
C18 C19 1.393(4) .
C18 P1 1.852(3) .
C19 C20 1.385(5) .
C20 C21 1.383(5) .
C21 C22 1.374(5) .
C22 C23 1.390(5) .
C24 C25 1.396(4) .
C24 C29 1.398(4) .
C24 P1 1.837(3) .
C25 C26 1.382(5) .
C26 C27 1.386(5) .
C27 C28 1.388(5) .
C28 C29 1.384(4) .
C30 C31 1.399(4) .
C30 C35 1.407(4) .
C30 N1 1.412(4) .
C30 Y1 3.028(3) .
C31 C32 1.385(5) .
C32 C33 1.391(5) .
C33 C34 1.385(5) .
C33 C36 1.516(5) .
C34 C35 1.402(4) .
C35 P2 1.831(3) .
C37 N1 1.387(4) .
C37 C38 1.412(4) .
C37 C42 1.415(4) .
C38 C39 1.393(4) .
C38 P3 1.823(3) .
C39 C40 1.385(5) .
C40 C41 1.387(5) .
C40 C43 1.518(5) .
C41 C42 1.378(5) .
C44 C46 1.526(4) .
C45 C46 1.533(4) .
C46 P2 1.850(3) .
C47 C49 1.524(5) .
C48 C49 1.527(5) .
C49 P2 1.869(3) .
C50 C52 1.534(5) .
C51 C52 1.528(5) .
C52 P3 1.861(3) .
C53 C55 1.526(5) .
C54 C55 1.530(5) .
C55 P3 1.856(3) .
O1 Y1 2.057(2) .
P1 Ru1 2.2392(8) .
P2 Y1 2.9142(8) .
P3 Y1 3.0151(9) .
Y1 N1 2.356(2) .
Y1 Ru1 2.8207(4) .

loop_
_platon_squeeze_void_nr
_platon_squeeze_void_average_x
_platon_squeeze_void_average_y
_platon_squeeze_void_average_z
_platon_squeeze_void_volume
_platon_squeeze_void_count_electrons
_platon_squeeze_void_content
1 0.500 0.000 0.000 343 54 ' '
